data_4350432
loop_
_publ_author_name
'Wu, Chuan-De'
'Zhang, Lin'
'Lin, Wenbin'

_publ_section_title
;
 1D and 2D homochiral metal-organic frameworks built from a new chiral
 elongated binaphthalene-derived bipyridine.
;
_journal_issue 18
_journal_name_full 'Inorganic chemistry'
_journal_page_first 7278
_journal_page_last 7285
_journal_paper_doi 10.1021/ic060891x
_journal_volume 45
_journal_year 2006
_chemical_formula_sum 'C102 H128 Cl8 N12 O32 Zn2'
_chemical_formula_weight 2448.50
_space_group_IT_number 1
_space_group_name_Hall 'P 1'
_space_group_name_H-M_alt 'P 1'
_symmetry_cell_setting triclinic
_symmetry_space_group_name_H-M 'P 1'
_atom_sites_solution_hydrogens geom
_atom_sites_solution_primary direct
_atom_sites_solution_secondary difmap
_audit_creation_method SHELXL-97
_cell_angle_alpha 83.056(2)
_cell_angle_beta 88.764(2)
_cell_angle_gamma 87.531(2)
_cell_formula_units_Z 1
_cell_length_a 11.1367(15)
_cell_length_b 15.470(2)
_cell_length_c 17.573(3)
_cell_measurement_temperature 173(2)
_cell_measurement_theta_max 23.30
_cell_measurement_theta_min 1.33
_cell_volume 3002.2(8)
_computing_cell_refinement 'Siemens SMART & SAINT'
_computing_data_collection 'Siemens SMART'
_computing_data_reduction 'Siemens XPREP'
_computing_structure_refinement 'Siemens SHELXTL'
_computing_structure_solution 'Siemens SHELXTL'
_diffrn_ambient_temperature 173(2)
_diffrn_measured_fraction_theta_full 0.965
_diffrn_measured_fraction_theta_max 0.965
_diffrn_radiation_monochromator graphite
_diffrn_radiation_source 'fine-focus sealed tube'
_diffrn_radiation_type MoK\a
_diffrn_radiation_wavelength 0.71073
_diffrn_reflns_av_R_equivalents 0.0320
_diffrn_reflns_av_sigmaI/netI 0.0732
_diffrn_reflns_limit_h_max 12
_diffrn_reflns_limit_h_min -12
_diffrn_reflns_limit_k_max 14
_diffrn_reflns_limit_k_min -17
_diffrn_reflns_limit_l_max 19
_diffrn_reflns_limit_l_min -18
_diffrn_reflns_number 13611
_diffrn_reflns_theta_full 23.30
_diffrn_reflns_theta_max 23.30
_diffrn_reflns_theta_min 1.33
_diffrn_standards_decay_% none
_diffrn_standards_interval_count none
_diffrn_standards_interval_time none
_diffrn_standards_number none
_exptl_absorpt_coefficient_mu 0.655
_exptl_absorpt_correction_T_max 1.0000
_exptl_absorpt_correction_T_min 0.7198
_exptl_absorpt_correction_type empirical
_exptl_absorpt_process_details 'SADABS (Sheldrick, 1996)'
_exptl_crystal_colour Colorless
_exptl_crystal_density_diffrn 1.354
_exptl_crystal_density_method 'not measured'
_exptl_crystal_description Bloc
_exptl_crystal_F_000 1276
_exptl_crystal_size_max 0.80
_exptl_crystal_size_mid 0.30
_exptl_crystal_size_min 0.30
_refine_diff_density_max 1.915
_refine_diff_density_min -0.540
_refine_diff_density_rms 0.152
_refine_ls_abs_structure_details 'Flack H D (1983), Acta Cryst. A39, 876-881'
_refine_ls_abs_structure_Flack 0.11(3)
_refine_ls_extinction_coef 0.024(3)
_refine_ls_extinction_expression Fc^*^=kFc[1+0.001xFc^2^\l^3^/sin(2\q)]^-1/4^
_refine_ls_extinction_method SHELXL
_refine_ls_goodness_of_fit_ref 1.042
_refine_ls_hydrogen_treatment mixed
_refine_ls_matrix_type full
_refine_ls_number_parameters 1242
_refine_ls_number_reflns 12558
_refine_ls_number_restraints 11
_refine_ls_restrained_S_all 1.042
_refine_ls_R_factor_gt 0.1096
_refine_ls_shift/su_max 0.003
_refine_ls_shift/su_mean 0.000
_refine_ls_structure_factor_coef Fsqd
_refine_ls_weighting_details 'calc w=1/[\s^2^(Fo^2^)+(0.1851P)^2^+10.5682P] where P=(Fo^2^+2Fc^2^)/3'
_refine_ls_weighting_scheme calc
_refine_ls_wR_factor_gt 0.2740
_refine_ls_wR_factor_ref 0.3023
_reflns_number_gt 9554
_reflns_number_total 12558
_reflns_threshold_expression >2sigma(I)
_cod_data_source_file ic060891xsi20060522_093831.cif
_cod_data_source_block Compound_1
_cod_original_cell_volume 3002.2(7)
_cod_original_sg_symbol_H-M P1
_cod_database_code 4350432
_refine_ls_r_factor_ref 0.1348

loop_
_symmetry_equiv_pos_as_xyz
'x, y, z'

loop_
_atom_site_label
_atom_site_type_symbol
_atom_site_fract_x
_atom_site_fract_y
_atom_site_fract_z
_atom_site_U_iso_or_equiv
_atom_site_adp_type
_atom_site_occupancy
_atom_site_symmetry_multiplicity
_atom_site_calc_flag
_atom_site_refinement_flags
Zn1 Zn -0.03392(11) -1.16235(8) 1.89229(7) 0.0467(5) Uani 1 1 d .
Zn2 Zn -1.21541(12) -2.17427(8) 2.34962(8) 0.0540(6) Uani 1 1 d .
Cl1 Cl -0.1604(4) -0.7932(4) 1.3670(3) 0.0963(16) Uani 1 1 d .
Cl2 Cl 0.2507(11) -0.2230(5) 1.3225(6) 0.214(6) Uani 1 1 d .
Cl3 Cl -0.5109(5) -2.0810(4) 1.9140(4) 0.118(2) Uani 1 1 d .
Cl4 Cl -1.0164(5) -1.5494(5) 1.4914(3) 0.112(2) Uani 1 1 d .
Cl5 Cl 0.7310(5) -0.8295(4) 0.6915(4) 0.1098(18) Uani 1 1 d .
Cl6 Cl 0.8578(5) 0.3340(4) 0.1038(3) 0.0830(14) Uani 1 1 d .
Cl7 Cl -1.4224(6) -2.1327(4) 2.2038(4) 0.1086(19) Uani 1 1 d .
Cl8 Cl -1.5033(10) -3.3207(11) 2.8131(7) 0.203(5) Uani 1 1 d .
O1 O 0.5047(11) -0.6494(10) 1.4700(9) 0.094(4) Uani 1 1 d .
O2 O 0.4984(8) -0.7153(7) 1.2929(7) 0.070(3) Uani 1 1 d .
O3 O -0.1578(15) -1.1698(12) 1.7911(10) 0.116(5) Uiso 1 1 d .
O4 O -0.1426(13) -1.0482(11) 1.9353(9) 0.100(5) Uani 1 1 d .
O5 O 0.1143(14) -1.1687(8) 1.9832(8) 0.088(4) Uani 1 1 d .
O6 O 0.0696(18) -1.2830(11) 1.8470(12) 0.134(7) Uani 1 1 d D
O7 O -0.9482(9) -1.6470(7) 1.8531(6) 0.071(3) Uani 1 1 d .
O8 O -0.5796(10) -1.6614(9) 1.8537(8) 0.082(4) Uani 1 1 d .
O9 O -1.378(2) -2.1944(13) 2.2652(13) 0.156(8) Uani 1 1 d .
O10 O -1.3079(13) -2.0605(10) 2.4041(9) 0.093(4) Uani 1 1 d .
O11 O -1.060(2) -2.1762(15) 2.4400(13) 0.171(9) Uani 1 1 d .
O12 O -1.140(2) -2.2982(13) 2.3033(13) 0.142(8) Uani 1 1 d .
O13 O 0.831(5) -0.757(4) 0.739(3) 0.27(3) Uiso 1 1 d .
O14 O 0.7448(18) -0.9073(15) 0.7449(14) 0.174(9) Uani 1 1 d .
O15 O 0.7983(15) -0.8267(17) 0.6240(11) 0.163(8) Uani 1 1 d .
O16 O 0.607(2) -0.8403(17) 0.6737(14) 0.172(8) Uiso 1 1 d .
O17 O 0.843(3) 0.403(2) 0.0456(18) 0.215(11) Uiso 1 1 d .
O18 O 0.795(2) 0.2637(15) 0.0894(18) 0.199(11) Uani 1 1 d .
O19 O 0.9793(15) 0.3050(14) 0.1150(13) 0.156(8) Uani 1 1 d .
O20 O 0.8179(15) 0.3634(15) 0.1715(8) 0.142(7) Uani 1 1 d .
O21 O 1.197(2) -0.016(2) 1.3077(17) 0.169(11) Uiso 1 1 d D
O22 O -1.313(2) -2.1204(19) 2.1509(16) 0.193(9) Uiso 1 1 d .
O23 O -1.523(2) -2.1646(14) 2.1674(17) 0.187(10) Uani 1 1 d .
O24 O -1.436(2) -2.0486(12) 2.2232(16) 0.171(9) Uani 1 1 d .
O25 O -1.614(3) -3.276(2) 2.832(2) 0.235(13) Uiso 1 1 d .
O26 O -1.422(3) -3.290(2) 2.8573(19) 0.213(11) Uiso 1 1 d .
O27 O -1.392(6) -3.362(4) 2.781(4) 0.17(3) Uiso 1 1 d .
O28 O -1.522(7) -3.401(6) 2.864(5) 0.25(4) Uiso 1 1 d .
O29 O 1.405(5) -0.089(4) 0.556(3) 0.16(2) Uiso 1 1 d .
O30 O 0.254(2) -1.5282(17) 2.1237(15) 0.176(8) Uiso 1 1 d D
H30B H 0.2931 -1.5761 2.1304 0.264 Uiso 1 1 calc R
N1 N 0.0722(14) -1.0613(13) 1.8074(8) 0.082(5) Uani 1 1 d .
N2 N 0.8586(15) -0.2569(9) 0.9737(10) 0.083(5) Uani 1 1 d .
N3 N -0.290(2) -1.1167(17) 1.7126(16) 0.141(8) Uiso 1 1 d .
N4 N -0.2670(14) -0.9429(12) 1.9775(11) 0.092(5) Uani 1 1 d .
N5 N 0.272(2) -1.2503(18) 2.0417(13) 0.141(9) Uani 1 1 d .
N6 N 0.078(4) -1.374(3) 1.750(3) 0.238(15) Uiso 1 1 d D
N7 N -1.1197(17) -2.0865(16) 2.2575(11) 0.116(7) Uani 1 1 d .
N10 N -1.4630(17) -1.9696(12) 2.4371(11) 0.103(6) Uani 1 1 d .
N11 N 1.2890(16) -0.2257(11) 0.6083(13) 0.110(6) Uani 1 1 d .
N12 N -1.119(2) -2.4396(15) 2.2871(16) 0.144(10) Uani 1 1 d .
N13 N 1.2697(16) 0.0730(17) 1.2004(13) 0.135(9) Uani 1 1 d D
C1 C 0.1855(17) -1.0828(13) 1.7882(10) 0.083(5) Uani 1 1 d .
H1A H 0.2273 -1.1342 1.8102 0.100 Uiso 1 1 calc R
C2 C 0.2377(15) -1.0210(11) 1.7315(9) 0.070(5) Uani 1 1 d .
H2A H 0.3188 -1.0332 1.7170 0.084 Uiso 1 1 calc R
C3 C 0.1849(15) -0.9473(11) 1.6960(9) 0.059(4) Uani 1 1 d .
C4 C 0.0659(13) -0.9371(11) 1.7231(11) 0.070(5) Uani 1 1 d .
H4A H 0.0185 -0.8888 1.7000 0.084 Uiso 1 1 calc R
C5 C 0.0145(15) -0.9905(13) 1.7793(12) 0.085(6) Uani 1 1 d .
H5A H -0.0635 -0.9765 1.7983 0.102 Uiso 1 1 calc R
C6 C 0.2369(15) -0.8912(10) 1.6393(10) 0.062(4) Uani 1 1 d .
H6A H 0.3222 -0.8910 1.6383 0.074 Uiso 1 1 calc R
C7 C 0.1788(14) -0.8355(12) 1.5840(9) 0.064(4) Uani 1 1 d .
H7A H 0.0935 -0.8353 1.5861 0.076 Uiso 1 1 calc R
C8 C 0.2322(12) -0.7760(9) 1.5219(8) 0.052(3) Uani 1 1 d .
C9 C 0.1628(12) -0.7502(10) 1.4547(8) 0.052(3) Uani 1 1 d .
C10 C 0.0430(14) -0.7800(11) 1.4446(11) 0.072(4) Uani 1 1 d .
H10D H 0.0045 -0.8168 1.4840 0.086 Uiso 1 1 calc R
C11 C -0.0135(13) -0.7535(10) 1.3765(10) 0.065(4) Uani 1 1 d .
C12 C 0.0342(14) -0.7032(11) 1.3143(9) 0.063(4) Uani 1 1 d .
H12A H -0.0096 -0.6880 1.2685 0.075 Uiso 1 1 calc R
C13 C 0.1521(14) -0.6754(11) 1.3222(9) 0.064(4) Uani 1 1 d .
H13A H 0.1886 -0.6417 1.2799 0.077 Uiso 1 1 calc R
C14 C 0.2174(12) -0.6953(10) 1.3899(9) 0.053(4) Uani 1 1 d .
C15 C 0.3289(14) -0.6653(11) 1.4009(10) 0.062(4) Uani 1 1 d .
C16 C 0.3896(13) -0.6870(11) 1.4673(8) 0.050(4) Uani 1 1 d .
C17 C 0.3408(13) -0.7473(11) 1.5271(9) 0.054(4) Uani 1 1 d .
H17A H 0.3873 -0.7667 1.5710 0.064 Uiso 1 1 calc R
C18 C 0.5777(14) -0.6820(12) 1.5355(9) 0.061(4) Uani 1 1 d .
H18A H 0.5901 -0.7461 1.5395 0.074 Uiso 1 1 calc R
H18B H 0.5400 -0.6662 1.5837 0.074 Uiso 1 1 calc R
C19 C 0.6909(16) -0.6385(18) 1.5192(13) 0.105(7) Uani 1 1 d .
H19A H 0.7470 -0.6568 1.5608 0.158 Uiso 1 1 calc R
H19B H 0.6760 -0.5753 1.5150 0.158 Uiso 1 1 calc R
H19C H 0.7256 -0.6544 1.4709 0.158 Uiso 1 1 calc R
C20 C 0.5874(17) -0.8513(14) 1.2551(13) 0.096(6) Uani 1 1 d .
H20A H 0.6447 -0.8729 1.2179 0.144 Uiso 1 1 calc R
H20B H 0.5083 -0.8746 1.2486 0.144 Uiso 1 1 calc R
H20C H 0.6153 -0.8703 1.3072 0.144 Uiso 1 1 calc R
C21 C 0.5777(16) -0.7484(10) 1.2414(9) 0.068(4) Uani 1 1 d .
H21A H 0.6581 -0.7250 1.2468 0.082 Uiso 1 1 calc R
H21B H 0.5505 -0.7294 1.1886 0.082 Uiso 1 1 calc R
C22 C 0.3867(13) -0.6007(10) 1.3377(9) 0.060(4) Uani 1 1 d .
C23 C 0.3540(15) -0.5110(11) 1.3332(10) 0.069(4) Uani 1 1 d .
C24 C 0.2654(18) -0.4802(14) 1.3785(10) 0.091(6) Uani 1 1 d .
H24A H 0.2232 -0.5205 1.4132 0.110 Uiso 1 1 calc R
C25 C 0.234(3) -0.3904(15) 1.3758(13) 0.122(9) Uani 1 1 d .
H25A H 0.1745 -0.3696 1.4094 0.146 Uiso 1 1 calc R
C26 C 0.295(3) -0.3327(15) 1.321(2) 0.165(16) Uani 1 1 d .
C27 C 0.374(2) -0.3564(13) 1.2822(12) 0.108(8) Uani 1 1 d .
H27A H 0.4116 -0.3128 1.2482 0.129 Uiso 1 1 calc R
C28 C 0.4211(16) -0.4479(10) 1.2810(9) 0.073(5) Uani 1 1 d .
C29 C 0.5141(14) -0.4796(11) 1.2372(10) 0.070(4) Uani 1 1 d .
C30 C 0.5406(14) -0.5644(11) 1.2383(9) 0.070(5) Uani 1 1 d .
H30A H 0.6026 -0.5837 1.2055 0.084 Uiso 1 1 calc R
C31 C 0.4746(12) -0.6287(9) 1.2898(8) 0.052(4) Uani 1 1 d .
C32 C 0.5824(17) -0.4225(12) 1.1847(10) 0.082(5) Uani 1 1 d .
H32A H 0.5829 -0.3640 1.1961 0.098 Uiso 1 1 calc R
C33 C 0.6456(14) -0.4381(12) 1.1221(12) 0.081(5) Uani 1 1 d .
H33A H 0.6449 -0.4961 1.1096 0.097 Uiso 1 1 calc R
C34 C 0.809(3) -0.3304(17) 0.9508(16) 0.128(9) Uani 1 1 d .
H34A H 0.8171 -0.3417 0.8989 0.153 Uiso 1 1 calc R
C35 C 0.749(3) -0.3862(18) 1.0024(16) 0.142(11) Uani 1 1 d .
H35A H 0.7279 -0.4396 0.9855 0.171 Uiso 1 1 calc R
C36 C 0.7182(17) -0.3756(12) 1.0684(11) 0.074(5) Uani 1 1 d .
C37 C 0.777(2) -0.3098(16) 1.0990(15) 0.117(9) Uani 1 1 d .
H37A H 0.7688 -0.3044 1.1521 0.141 Uiso 1 1 calc R
C38 C 0.850(3) -0.252(2) 1.0522(14) 0.126(9) Uani 1 1 d .
H38A H 0.8920 -0.2089 1.0741 0.151 Uiso 1 1 calc R
C39 C -0.244(2) -1.1402(17) 1.7746(16) 0.106(7) Uiso 1 1 d .
H39A H -0.2953 -1.1305 1.8169 0.127 Uiso 1 1 calc R
C40 C -0.417(4) -1.080(3) 1.679(3) 0.226(19) Uiso 1 1 d .
H40A H -0.4794 -1.0894 1.7194 0.339 Uiso 1 1 calc R
H40B H -0.4372 -1.1109 1.6359 0.339 Uiso 1 1 calc R
H40C H -0.4133 -1.0176 1.6619 0.339 Uiso 1 1 calc R
C41 C -0.162(6) -1.053(5) 1.675(4) 0.33(3) Uiso 1 1 d .
H41A H -0.0913 -1.0707 1.7063 0.489 Uiso 1 1 calc R
H41B H -0.1815 -0.9907 1.6774 0.489 Uiso 1 1 calc R
H41C H -0.1452 -1.0626 1.6219 0.489 Uiso 1 1 calc R
C42 C -0.216(2) -1.0266(18) 1.9769(14) 0.112(7) Uani 1 1 d .
H42A H -0.2451 -1.0704 2.0147 0.134 Uiso 1 1 calc R
C43 C -0.348(3) -0.916(2) 2.0329(15) 0.163(14) Uani 1 1 d .
H43A H -0.3642 -0.9663 2.0711 0.245 Uiso 1 1 calc R
H43B H -0.4226 -0.8939 2.0084 0.245 Uiso 1 1 calc R
H43C H -0.3124 -0.8707 2.0582 0.245 Uiso 1 1 calc R
C44 C -0.233(2) -0.8731(17) 1.9249(14) 0.115(8) Uani 1 1 d .
H44A H -0.1608 -0.8899 1.8968 0.172 Uiso 1 1 calc R
H44B H -0.2173 -0.8232 1.9521 0.172 Uiso 1 1 calc R
H44C H -0.2987 -0.8570 1.8886 0.172 Uiso 1 1 calc R
C45 C 0.215(2) -1.2084(11) 1.9857(15) 0.104(8) Uani 1 1 d .
H45A H 0.2558 -1.2070 1.9376 0.125 Uiso 1 1 calc R
C46 C 0.216(3) -1.263(3) 2.124(2) 0.173(12) Uiso 1 1 d .
H46A H 0.1377 -1.2311 2.1243 0.259 Uiso 1 1 calc R
H46B H 0.2693 -1.2412 2.1601 0.259 Uiso 1 1 calc R
H46C H 0.2040 -1.3253 2.1394 0.259 Uiso 1 1 calc R
C47 C 0.388(3) -1.289(2) 2.0347(18) 0.169(13) Uani 1 1 d .
H47A H 0.4279 -1.2623 1.9881 0.253 Uiso 1 1 calc R
H47B H 0.3814 -1.3518 2.0317 0.253 Uiso 1 1 calc R
H47C H 0.4354 -1.2812 2.0795 0.253 Uiso 1 1 calc R
C48 C 0.029(6) -1.306(5) 1.785(3) 0.143(4) Uiso 1 1 d D
H48A H -0.0389 -1.2749 1.7620 0.226 Uiso 1 1 calc R
C49 C 0.165(3) -1.419(3) 1.788(2) 0.168(13) Uiso 1 1 d D
H49A H 0.1722 -1.3992 1.8387 0.252 Uiso 1 1 calc R
H49B H 0.2415 -1.4115 1.7597 0.252 Uiso 1 1 calc R
H49C H 0.1471 -1.4813 1.7948 0.252 Uiso 1 1 calc R
C50 C 0.087(7) -1.395(5) 1.678(3) 0.34(4) Uiso 1 1 d D
H50A H 0.0205 -1.3656 1.6479 0.511 Uiso 1 1 calc R
H50B H 0.0820 -1.4581 1.6793 0.511 Uiso 1 1 calc R
H50C H 0.1635 -1.3762 1.6551 0.511 Uiso 1 1 calc R
C51 C -1.1305(16) -1.9954(11) 2.2575(11) 0.078(5) Uani 1 1 d .
H51A H -1.1658 -1.9710 2.3002 0.093 Uiso 1 1 calc R
C52 C -1.0900(14) -1.9430(10) 2.1959(9) 0.065(4) Uani 1 1 d .
H52A H -1.1061 -1.8821 2.1952 0.078 Uiso 1 1 calc R
C53 C -1.0274(15) -1.9705(10) 2.1340(9) 0.061(4) Uani 1 1 d .
C54 C -1.013(2) -2.0621(12) 2.1420(13) 0.106(8) Uani 1 1 d .
H54A H -0.9692 -2.0883 2.1031 0.128 Uiso 1 1 calc R
C55 C -1.0577(18) -2.1153(12) 2.2028(13) 0.096(7) Uani 1 1 d .
H55A H -1.0423 -2.1764 2.2047 0.115 Uiso 1 1 calc R
C56 C -0.9833(13) -1.9124(10) 2.0731(9) 0.061(4) Uani 1 1 d .
H56A H -0.9963 -1.8522 2.0780 0.074 Uiso 1 1 calc R
C57 C -0.9235(13) -1.9313(11) 2.0072(9) 0.064(4) Uani 1 1 d .
H57A H -0.9147 -1.9912 2.0002 0.077 Uiso 1 1 calc R
C58 C -0.8734(14) -1.8710(10) 1.9481(8) 0.060(4) Uani 1 1 d .
C59 C -0.7676(12) -1.8877(10) 1.9090(9) 0.058(4) Uani 1 1 d .
C60 C -0.6931(16) -1.9661(12) 1.9299(12) 0.081(5) Uani 1 1 d .
H60A H -0.7184 -2.0075 1.9708 0.097 Uiso 1 1 calc R
C61 C -0.5884(16) -1.9813(11) 1.8921(9) 0.069(5) Uani 1 1 d .
C62 C -0.5486(16) -1.9241(12) 1.8321(12) 0.078(5) Uani 1 1 d .
H62A H -0.4805 -1.9391 1.8021 0.093 Uiso 1 1 calc R
C63 C -0.6091(14) -1.8442(11) 1.8159(10) 0.069(4) Uani 1 1 d .
H63A H -0.5753 -1.8018 1.7789 0.083 Uiso 1 1 calc R
C64 C -0.7173(12) -1.8236(11) 1.8514(9) 0.059(4) Uani 1 1 d .
C65 C -0.7855(12) -1.7422(10) 1.8335(8) 0.054(4) Uani 1 1 d .
C66 C -0.8909(13) -1.7267(10) 1.8712(10) 0.067(4) Uani 1 1 d .
C67 C -0.9379(13) -1.7879(10) 1.9299(8) 0.058(4) Uani 1 1 d .
H67A H -1.0100 -1.7747 1.9567 0.070 Uiso 1 1 calc R
C68 C -1.0732(16) -1.6421(15) 1.8690(14) 0.102(7) Uani 1 1 d .
H68A H -1.0894 -1.6605 1.9241 0.123 Uiso 1 1 calc R
H68B H -1.1156 -1.6808 1.8386 0.123 Uiso 1 1 calc R
C69 C -1.118(2) -1.5435(15) 1.847(2) 0.156(14) Uani 1 1 d .
H69A H -1.2027 -1.5363 1.8624 0.234 Uiso 1 1 calc R
H69B H -1.1104 -1.5282 1.7911 0.234 Uiso 1 1 calc R
H69C H -1.0695 -1.5052 1.8728 0.234 Uiso 1 1 calc R
C70 C -0.428(3) -1.662(3) 1.949(2) 0.195(19) Uani 1 1 d .
H70A H -0.3493 -1.6412 1.9612 0.293 Uiso 1 1 calc R
H70B H -0.4252 -1.7260 1.9577 0.293 Uiso 1 1 calc R
H70C H -0.4899 -1.6389 1.9820 0.293 Uiso 1 1 calc R
C71 C -0.4575(18) -1.6301(14) 1.8602(14) 0.096(7) Uani 1 1 d .
H71A H -0.4564 -1.5658 1.8490 0.115 Uiso 1 1 calc R
H71B H -0.4000 -1.6568 1.8252 0.115 Uiso 1 1 calc R
C72 C -0.7351(13) -1.6756(10) 1.7713(8) 0.048(4) Uani 1 1 d .
C73 C -0.8007(13) -1.6485(10) 1.7036(10) 0.056(4) Uani 1 1 d .
C74 C -0.9159(15) -1.6789(12) 1.6864(12) 0.074(5) Uani 1 1 d .
H74A H -0.9499 -1.7222 1.7224 0.089 Uiso 1 1 calc R
C75 C -0.9775(14) -1.6520(12) 1.6253(10) 0.065(4) Uani 1 1 d .
H75A H -1.0530 -1.6765 1.6194 0.078 Uiso 1 1 calc R
C76 C -0.9375(14) -1.5888(12) 1.5684(12) 0.082(6) Uani 1 1 d .
C77 C -0.8235(16) -1.5536(12) 1.5776(10) 0.078(5) Uani 1 1 d .
H77A H -0.7934 -1.5099 1.5403 0.094 Uiso 1 1 calc R
C78 C -0.7528(14) -1.5857(11) 1.6459(10) 0.068(4) Uani 1 1 d .
C79 C -0.6401(13) -1.5488(12) 1.6580(11) 0.072(5) Uani 1 1 d .
C80 C -0.5788(15) -1.5756(12) 1.7296(12) 0.075(5) Uani 1 1 d .
H80A H -0.5042 -1.5519 1.7394 0.090 Uiso 1 1 calc R
C81 C -0.6312(16) -1.6368(13) 1.7838(11) 0.067(5) Uani 1 1 d .
C82 C -0.5874(15) -1.4900(13) 1.6002(16) 0.108(8) Uani 1 1 d .
H82A H -0.6219 -1.4849 1.5508 0.129 Uiso 1 1 calc R
C83 C -0.507(5) -1.448(5) 1.6074(19) 0.37(5) Uani 1 1 d .
H83A H -0.4657 -1.4566 1.6546 0.440 Uiso 1 1 calc R
N8 N -0.3206(19) -1.2641(11) 1.4301(16) 0.198(15) Uani 1 1 d G
C84 C -0.4016(19) -1.3201(15) 1.4053(12) 0.36(5) Uani 1 1 d G
H84A H -0.4108 -1.3227 1.3520 0.437 Uiso 1 1 calc R
C85 C -0.4692(19) -1.3724(15) 1.4584(14) 0.173(13) Uiso 1 1 d G
H85A H -0.5246 -1.4107 1.4414 0.208 Uiso 1 1 calc R
C86 C -0.456(3) -1.3686(18) 1.5364(13) 0.20(2) Uani 1 1 d G
C87 C -0.375(3) -1.313(2) 1.5612(13) 0.29(3) Uiso 1 1 d G
H87A H -0.3658 -1.3099 1.6145 0.345 Uiso 1 1 calc R
C88 C -0.307(3) -1.2603(17) 1.5081(17) 0.157(9) Uiso 1 1 d G
H88A H -0.2519 -1.2219 1.5250 0.168 Uiso 1 1 calc R
C92 C -1.413(2) -2.0397(16) 2.4082(15) 0.123(9) Uani 1 1 d .
H92A H -1.4667 -2.0772 2.3887 0.148 Uiso 1 1 calc R
C93 C -1.592(3) -1.947(3) 2.424(2) 0.211(19) Uani 1 1 d .
H93A H -1.6149 -1.8956 2.4495 0.317 Uiso 1 1 calc R
H93B H -1.6394 -1.9963 2.4462 0.317 Uiso 1 1 calc R
H93C H -1.6060 -1.9350 2.3693 0.317 Uiso 1 1 calc R
C94 C -1.394(2) -1.918(2) 2.4771(16) 0.130(9) Uani 1 1 d .
H94A H -1.3100 -1.9406 2.4773 0.195 Uiso 1 1 calc R
H94B H -1.4243 -1.9199 2.5299 0.195 Uiso 1 1 calc R
H94C H -1.3980 -1.8580 2.4522 0.195 Uiso 1 1 calc R
C98 C -1.165(2) -2.367(2) 2.3193(19) 0.130(10) Uani 1 1 d .
H98A H -1.2242 -2.3773 2.3589 0.156 Uiso 1 1 calc R
C99 C -1.182(3) -2.525(2) 2.328(2) 0.172(15) Uani 1 1 d .
H99A H -1.1518 -2.5764 2.3044 0.258 Uiso 1 1 calc R
H99B H -1.2694 -2.5184 2.3217 0.258 Uiso 1 1 calc R
H99C H -1.1637 -2.5333 2.3827 0.258 Uiso 1 1 calc R
C100 C -1.016(4) -2.440(3) 2.245(2) 0.180(14) Uiso 1 1 d .
H10A H -0.9955 -2.3804 2.2268 0.270 Uiso 1 1 calc R
H10B H -1.0269 -2.4725 2.2011 0.270 Uiso 1 1 calc R
H10C H -0.9511 -2.4688 2.2769 0.270 Uiso 1 1 calc R
C101 C 1.246(3) -0.0027(19) 1.2432(18) 0.20(2) Uani 1 1 d D
H10L H 1.2710 -0.0538 1.2211 0.239 Uiso 1 1 calc R
C102 C 1.225(2) 0.1532(18) 1.2341(19) 0.141(10) Uani 1 1 d .
H10M H 1.2423 0.2050 1.1985 0.212 Uiso 1 1 calc R
H10N H 1.2650 0.1561 1.2828 0.212 Uiso 1 1 calc R
H10O H 1.1378 0.1508 1.2433 0.212 Uiso 1 1 calc R
C103 C 1.339(2) 0.082(2) 1.1268(16) 0.132(9) Uani 1 1 d .
H10P H 1.3624 0.0236 1.1133 0.199 Uiso 1 1 calc R
H10Q H 1.4112 0.1142 1.1323 0.199 Uiso 1 1 calc R
H10R H 1.2890 0.1128 1.0863 0.199 Uiso 1 1 calc R
C104 C 1.247(4) -0.285(3) 0.542(3) 0.206(16) Uiso 1 1 d .
H10I H 1.2182 -0.2469 0.4969 0.309 Uiso 1 1 calc R
H10J H 1.1824 -0.3229 0.5624 0.309 Uiso 1 1 calc R
H10K H 1.3158 -0.3216 0.5267 0.309 Uiso 1 1 calc R
C105 C 1.169(4) -0.207(3) 0.647(3) 0.213(17) Uiso 1 1 d .
H10F H 1.1786 -0.1635 0.6822 0.320 Uiso 1 1 calc R
H10G H 1.1400 -0.2605 0.6749 0.320 Uiso 1 1 calc R
H10H H 1.1106 -0.1838 0.6075 0.320 Uiso 1 1 calc R
C106 C 1.355(5) -0.175(4) 0.536(4) 0.26(2) Uiso 1 1 d .
H10E H 1.3627 -0.1948 0.4866 0.313 Uiso 1 1 calc R
C107 C 0.177(5) -1.528(3) 2.063(3) 0.29(3) Uiso 1 1 d D
H10V H 0.1208 -1.5758 2.0770 0.346 Uiso 1 1 calc R
H10W H 0.2259 -1.5452 2.0188 0.346 Uiso 1 1 calc R
C108 C 0.099(3) -1.447(2) 2.0314(18) 0.142(9) Uiso 1 1 d D
H10S H 0.0601 -1.4583 1.9841 0.213 Uiso 1 1 calc R
H10T H 0.1494 -1.3970 2.0208 0.213 Uiso 1 1 calc R
H10U H 0.0367 -1.4354 2.0697 0.213 Uiso 1 1 calc R
O101 O -0.120(6) -1.339(4) 1.567(4) 0.23(2) Uiso 0.50 1 d P
O102 O -0.955(4) -2.060(3) 2.498(3) 0.168(16) Uiso 0.50 1 d P
O103 O -0.925(4) -2.081(3) 2.410(3) 0.153(13) Uiso 0.50 1 d P
O104 O -0.167(4) -1.401(3) 1.647(3) 0.165(14) Uiso 0.50 1 d P

loop_
_atom_site_aniso_label
_atom_site_aniso_U_11
_atom_site_aniso_U_22
_atom_site_aniso_U_33
_atom_site_aniso_U_23
_atom_site_aniso_U_13
_atom_site_aniso_U_12
Zn1 0.0832(10) 0.0208(8) 0.0340(9) 0.0036(7) 0.0414(7) -0.0193(7)
Zn2 0.0835(11) 0.0223(9) 0.0532(11) 0.0033(8) 0.0502(9) -0.0166(7)
Cl1 0.081(3) 0.110(4) 0.097(4) -0.002(3) -0.011(2) -0.020(3)
Cl2 0.342(13) 0.069(4) 0.207(9) 0.027(5) 0.190(9) 0.052(6)
Cl3 0.099(3) 0.088(4) 0.159(6) 0.007(4) 0.051(4) 0.018(3)
Cl4 0.087(3) 0.165(6) 0.075(3) 0.016(4) 0.007(2) 0.010(3)
Cl5 0.104(4) 0.121(5) 0.098(4) 0.009(4) 0.012(3) 0.004(3)
Cl6 0.120(4) 0.073(3) 0.056(3) -0.015(3) 0.011(3) 0.000(3)
Cl7 0.142(5) 0.071(3) 0.111(5) -0.005(3) 0.052(4) -0.025(3)
Cl8 0.167(8) 0.277(15) 0.177(9) -0.061(10) 0.037(7) -0.064(9)
O1 0.071(7) 0.093(10) 0.113(12) 0.011(9) 0.007(7) -0.028(7)
O2 0.065(6) 0.054(7) 0.084(8) 0.015(6) 0.020(5) -0.003(5)
O4 0.111(9) 0.101(12) 0.085(10) -0.014(9) 0.040(8) -0.001(8)
O5 0.132(11) 0.052(8) 0.076(9) 0.009(7) 0.010(7) -0.006(8)
O6 0.184(16) 0.076(11) 0.145(15) -0.029(11) 0.095(13) -0.056(11)
O7 0.071(6) 0.062(7) 0.075(8) 0.008(6) 0.024(5) -0.003(5)
O8 0.067(7) 0.092(10) 0.088(10) -0.011(8) 0.005(6) -0.020(6)
O9 0.25(2) 0.076(12) 0.148(17) 0.002(12) -0.019(15) -0.065(13)
O10 0.104(10) 0.076(10) 0.097(11) -0.008(8) 0.029(8) -0.020(7)
O11 0.21(2) 0.141(17) 0.140(18) 0.080(14) -0.021(15) -0.009(15)
O12 0.194(19) 0.062(11) 0.168(19) -0.014(12) 0.067(14) -0.019(12)
O14 0.154(15) 0.136(17) 0.20(2) 0.085(16) 0.050(14) 0.004(12)
O15 0.115(12) 0.23(2) 0.132(14) 0.007(15) 0.063(10) 0.019(12)
O18 0.156(16) 0.144(18) 0.32(3) -0.08(2) -0.077(19) -0.043(14)
O19 0.108(12) 0.174(19) 0.194(19) -0.079(16) 0.057(12) 0.019(11)
O20 0.140(12) 0.22(2) 0.074(10) -0.055(13) 0.035(9) -0.014(13)
O23 0.193(19) 0.110(15) 0.28(3) -0.081(18) 0.053(19) -0.082(14)
O24 0.199(18) 0.077(12) 0.25(2) -0.082(14) -0.018(17) 0.006(11)
N1 0.096(10) 0.116(15) 0.037(8) -0.013(9) 0.052(7) -0.038(10)
N2 0.123(12) 0.028(8) 0.096(13) 0.000(8) 0.048(10) -0.031(7)
N4 0.103(11) 0.073(11) 0.104(13) -0.019(10) 0.043(9) -0.028(9)
N5 0.148(17) 0.15(2) 0.104(15) 0.018(15) 0.047(13) 0.072(16)
N7 0.129(14) 0.14(2) 0.083(12) -0.035(13) 0.079(11) -0.024(12)
N10 0.126(14) 0.095(13) 0.098(13) -0.061(11) 0.029(10) 0.008(10)
N11 0.100(11) 0.070(11) 0.162(18) -0.023(12) 0.016(11) -0.013(9)
N12 0.115(14) 0.112(17) 0.21(3) -0.071(18) -0.080(16) 0.066(14)
N13 0.092(11) 0.18(3) 0.147(19) -0.11(2) 0.016(12) 0.009(13)
C1 0.106(13) 0.077(13) 0.064(12) 0.002(10) 0.036(10) -0.020(10)
C2 0.087(10) 0.073(12) 0.038(9) 0.043(9) 0.018(7) -0.019(9)
C3 0.090(10) 0.053(9) 0.033(9) -0.006(8) 0.014(7) -0.008(8)
C4 0.059(8) 0.057(10) 0.089(13) 0.019(9) 0.026(8) -0.008(7)
C5 0.066(10) 0.081(13) 0.096(14) 0.031(11) 0.030(9) 0.014(9)
C6 0.076(10) 0.048(9) 0.061(12) 0.002(8) 0.015(8) -0.036(8)
C7 0.070(9) 0.078(11) 0.042(9) -0.001(9) 0.008(7) -0.017(8)
C8 0.068(9) 0.051(9) 0.033(8) 0.016(7) 0.011(7) -0.019(7)
C9 0.057(8) 0.060(9) 0.037(8) 0.010(7) 0.009(6) -0.015(7)
C10 0.064(9) 0.065(11) 0.083(13) 0.006(9) -0.005(9) -0.008(8)
C11 0.064(9) 0.055(10) 0.079(13) -0.024(9) -0.010(9) 0.008(7)
C12 0.085(10) 0.072(11) 0.032(9) -0.008(8) 0.006(7) -0.018(8)
C13 0.076(10) 0.054(10) 0.054(10) 0.014(8) 0.020(8) 0.012(8)
C14 0.043(8) 0.055(10) 0.057(10) 0.001(8) 0.005(7) 0.006(7)
C15 0.067(10) 0.056(10) 0.055(11) 0.024(8) 0.019(8) 0.002(8)
C16 0.059(8) 0.055(9) 0.031(9) 0.013(7) 0.010(7) -0.008(7)
C17 0.065(9) 0.055(10) 0.040(9) -0.005(8) 0.002(7) -0.004(7)
C18 0.073(10) 0.067(11) 0.043(10) 0.005(8) -0.008(8) -0.016(8)
C19 0.064(11) 0.15(2) 0.102(17) -0.018(15) -0.014(11) 0.018(12)
C20 0.085(12) 0.091(15) 0.103(16) 0.019(12) 0.011(11) 0.003(10)
C21 0.098(11) 0.054(10) 0.049(10) 0.003(8) 0.004(8) 0.002(8)
C22 0.072(9) 0.047(9) 0.058(10) -0.003(8) 0.008(7) 0.002(7)
C23 0.087(10) 0.058(10) 0.059(11) 0.000(9) 0.016(8) -0.013(8)
C24 0.124(15) 0.079(14) 0.062(11) 0.013(10) 0.035(10) 0.023(11)
C25 0.20(2) 0.068(14) 0.091(16) -0.005(12) 0.072(16) 0.036(15)
C26 0.20(3) 0.043(13) 0.24(4) -0.001(18) 0.15(3) 0.036(15)
C27 0.19(2) 0.051(12) 0.074(14) 0.010(11) 0.063(15) -0.014(14)
C28 0.116(13) 0.044(9) 0.055(10) -0.001(8) 0.017(9) 0.005(9)
C29 0.081(10) 0.050(10) 0.072(11) 0.011(9) 0.030(8) 0.003(8)
C30 0.073(9) 0.065(11) 0.063(10) 0.016(9) 0.024(8) 0.026(8)
C31 0.063(8) 0.032(8) 0.055(9) 0.013(7) 0.021(7) 0.000(6)
C32 0.116(13) 0.057(11) 0.064(11) 0.013(9) 0.044(10) 0.009(9)
C33 0.078(10) 0.053(10) 0.110(15) -0.008(10) 0.038(10) -0.007(8)
C34 0.17(2) 0.093(19) 0.12(2) -0.020(17) 0.073(18) -0.002(17)
C35 0.22(3) 0.100(19) 0.11(2) -0.030(17) 0.08(2) -0.063(19)
C36 0.103(13) 0.052(11) 0.064(13) 0.000(9) 0.024(10) -0.006(9)
C37 0.18(2) 0.067(15) 0.099(17) 0.012(14) 0.089(17) -0.010(15)
C38 0.16(2) 0.15(2) 0.080(16) -0.046(17) 0.033(15) -0.011(18)
C42 0.104(14) 0.13(2) 0.100(17) -0.030(15) 0.024(13) 0.016(14)
C43 0.18(3) 0.20(3) 0.100(19) 0.01(2) 0.048(18) 0.07(2)
C44 0.132(18) 0.111(19) 0.104(18) -0.029(16) 0.035(14) -0.014(15)
C45 0.147(19) 0.030(9) 0.13(2) 0.006(11) 0.086(16) 0.024(11)
C47 0.21(3) 0.14(3) 0.13(2) 0.01(2) 0.06(2) 0.07(2)
C51 0.103(12) 0.039(9) 0.089(14) -0.007(10) 0.052(10) -0.010(8)
C52 0.093(11) 0.037(8) 0.066(11) -0.010(8) 0.031(9) -0.017(7)
C53 0.096(11) 0.034(8) 0.052(10) 0.002(8) 0.019(8) -0.025(8)
C54 0.156(18) 0.044(11) 0.117(17) -0.019(12) 0.072(15) 0.020(11)
C55 0.123(14) 0.044(10) 0.116(17) -0.001(11) 0.085(13) -0.019(10)
C56 0.071(9) 0.045(9) 0.070(11) -0.019(8) 0.018(8) -0.012(7)
C57 0.081(10) 0.056(10) 0.058(10) -0.018(8) 0.021(8) -0.006(8)
C58 0.092(10) 0.043(9) 0.046(9) -0.012(8) 0.012(8) -0.013(8)
C59 0.064(8) 0.048(9) 0.061(10) -0.007(8) 0.009(7) -0.016(7)
C60 0.094(12) 0.057(11) 0.090(14) 0.003(10) 0.039(10) -0.024(9)
C61 0.107(12) 0.051(10) 0.051(10) -0.014(8) 0.050(9) -0.043(9)
C62 0.080(11) 0.068(12) 0.090(14) -0.029(11) 0.003(10) -0.002(9)
C63 0.073(9) 0.059(10) 0.074(12) 0.005(9) 0.016(8) -0.024(8)
C64 0.059(8) 0.070(11) 0.051(9) -0.022(8) 0.004(7) -0.014(7)
C65 0.060(8) 0.054(9) 0.044(9) 0.015(7) 0.015(6) -0.025(7)
C66 0.056(8) 0.053(10) 0.092(13) -0.010(9) -0.006(8) 0.014(7)
C67 0.073(9) 0.052(9) 0.047(9) 0.000(8) 0.033(7) -0.011(7)
C68 0.074(11) 0.107(17) 0.115(17) 0.020(13) 0.042(11) 0.001(10)
C69 0.093(14) 0.062(14) 0.30(4) 0.03(2) 0.04(2) -0.016(11)
C70 0.12(2) 0.28(5) 0.17(3) 0.05(3) -0.06(2) 0.00(3)
C71 0.101(14) 0.068(13) 0.12(2) -0.015(13) -0.002(13) -0.028(11)
C72 0.068(9) 0.045(8) 0.034(8) -0.004(7) 0.011(7) -0.033(7)
C73 0.056(8) 0.049(9) 0.062(11) -0.010(8) 0.023(8) -0.008(7)
C74 0.066(10) 0.073(12) 0.090(15) -0.040(11) 0.012(10) -0.019(8)
C75 0.064(9) 0.081(12) 0.053(11) -0.020(9) 0.009(8) -0.018(8)
C76 0.061(9) 0.066(12) 0.118(16) -0.014(11) 0.037(10) -0.010(8)
C77 0.107(13) 0.073(12) 0.047(10) 0.015(9) 0.042(9) -0.002(10)
C78 0.076(10) 0.060(10) 0.064(11) 0.001(9) 0.016(8) 0.001(8)
C79 0.050(8) 0.080(12) 0.078(12) 0.025(10) 0.025(8) -0.003(8)
C80 0.058(9) 0.063(11) 0.097(15) 0.017(11) 0.028(10) -0.019(8)
C81 0.074(10) 0.069(12) 0.058(12) -0.011(10) -0.004(9) 0.005(9)
C82 0.054(9) 0.079(13) 0.17(2) 0.052(14) 0.017(11) -0.016(9)
C83 0.38(7) 0.69(13) 0.07(2) -0.15(4) 0.09(3) -0.36(8)
N8 0.24(3) 0.020(9) 0.32(4) 0.045(15) -0.06(3) -0.045(13)
C84 0.12(2) 0.29(5) 0.60(10) 0.36(7) -0.16(4) -0.12(3)
C86 0.28(4) 0.20(4) 0.14(3) -0.07(3) 0.09(3) -0.22(3)
C92 0.126(18) 0.104(19) 0.14(2) -0.023(16) 0.093(16) -0.029(14)
C93 0.18(3) 0.21(4) 0.23(4) -0.03(3) 0.13(3) 0.05(3)
C94 0.126(19) 0.16(3) 0.107(19) -0.032(19) -0.002(15) 0.007(18)
C98 0.099(16) 0.12(2) 0.18(3) -0.05(2) 0.033(16) -0.009(15)
C99 0.15(2) 0.15(3) 0.24(4) -0.13(3) -0.03(2) -0.03(2)
C101 0.30(5) 0.065(17) 0.23(6) 0.01(3) -0.13(5) -0.03(2)
C102 0.134(19) 0.11(2) 0.19(3) -0.08(2) 0.010(19) 0.000(16)
C103 0.085(13) 0.17(3) 0.15(2) -0.04(2) 0.003(14) -0.013(15)

loop_
_atom_type_symbol
_atom_type_description
_atom_type_scat_dispersion_real
_atom_type_scat_dispersion_imag
_atom_type_scat_source
C C 0.0033 0.0016 'International Tables Vol C Tables 4.2.6.8 and 6.1.1.4'
H H 0.0000 0.0000 'International Tables Vol C Tables 4.2.6.8 and 6.1.1.4'
N N 0.0061 0.0033 'International Tables Vol C Tables 4.2.6.8 and 6.1.1.4'
O O 0.0106 0.0060 'International Tables Vol C Tables 4.2.6.8 and 6.1.1.4'
Cl Cl 0.1484 0.1585 'International Tables Vol C Tables 4.2.6.8 and 6.1.1.4'
Zn Zn 0.2839 1.4301 'International Tables Vol C Tables 4.2.6.8 and 6.1.1.4'

loop_
_geom_angle_atom_site_label_1
_geom_angle_atom_site_label_2
_geom_angle_atom_site_label_3
_geom_angle
_geom_angle_site_symmetry_1
_geom_angle_site_symmetry_3
N2 Zn1 O3 93.7(7) 1_446 .
N2 Zn1 O4 89.5(6) 1_446 .
O3 Zn1 O4 93.7(6) . .
N2 Zn1 O5 89.3(6) 1_446 .
O3 Zn1 O5 170.3(6) . .
O4 Zn1 O5 95.6(5) . .
N2 Zn1 N1 178.2(7) 1_446 .
O3 Zn1 N1 85.5(6) . .
O4 Zn1 N1 89.0(6) . .
O5 Zn1 N1 91.8(5) . .
N2 Zn1 O6 88.9(6) 1_446 .
O3 Zn1 O6 84.3(7) . .
O4 Zn1 O6 177.3(7) . .
O5 Zn1 O6 86.5(7) . .
N1 Zn1 O6 92.6(6) . .
N8 Zn2 N7 174.0(9) 1_446 .
N8 Zn2 O12 85.2(8) 1_446 .
N7 Zn2 O12 92.6(7) . .
N8 Zn2 O10 88.1(7) 1_446 .
N7 Zn2 O10 94.0(6) . .
O12 Zn2 O10 173.1(7) . .
N8 Zn2 O11 91.1(8) 1_446 .
N7 Zn2 O11 94.6(8) . .
O12 Zn2 O11 93.1(9) . .
O10 Zn2 O11 88.4(8) . .
N8 Zn2 O9 81.8(9) 1_446 .
N7 Zn2 O9 92.4(8) . .
O12 Zn2 O9 81.7(9) . .
O10 Zn2 O9 96.0(7) . .
O11 Zn2 O9 171.5(7) . .
O15 Cl5 O16 108.3(14) . .
O15 Cl5 O14 116.8(14) . .
O16 Cl5 O14 96.6(14) . .
O15 Cl5 O13 95(2) . .
O16 Cl5 O13 142(2) . .
O14 Cl5 O13 99(2) . .
O18 Cl6 O20 110.4(17) . .
O18 Cl6 O17 111.1(18) . .
O20 Cl6 O17 107.5(16) . .
O18 Cl6 O19 107.5(14) . .
O20 Cl6 O19 106.6(11) . .
O17 Cl6 O19 113.7(16) . .
O24 Cl7 O23 115.9(14) . .
O24 Cl7 O9 113.3(15) . .
O23 Cl7 O9 111.6(15) . .
O24 Cl7 O22 98.8(15) . .
O23 Cl7 O22 113.2(15) . .
O9 Cl7 O22 102.6(15) . .
O26 Cl8 O25 104(2) . .
O26 Cl8 O27 81(2) . .
O25 Cl8 O27 171(3) . .
O26 Cl8 O28 95(3) . .
O25 Cl8 O28 97(3) . .
O27 Cl8 O28 90(4) . .
C16 O1 C18 115.9(14) . .
C31 O2 C21 120.9(12) . .
C39 O3 Zn1 134.2(19) . .
C42 O4 Zn1 146.7(19) . .
C45 O5 Zn1 129.8(16) . .
C48 O6 Zn1 115(3) . .
C66 O7 C68 116.4(14) . .
C81 O8 C71 114.2(16) . .
Cl7 O9 Zn2 126.4(11) . .
C92 O10 Zn2 129.7(16) . .
C98 O12 Zn2 129(2) . .
C5 N1 C1 124.1(16) . .
C5 N1 Zn1 117.6(11) . .
C1 N1 Zn1 118.2(15) . .
C38 N2 C34 114(2) . .
C38 N2 Zn1 122.5(16) . 1_664
C34 N2 Zn1 122.7(15) . 1_664
C39 N3 C40 139(3) . .
C39 N3 C41 94(3) . .
C40 N3 C41 114(3) . .
C42 N4 C44 122.5(18) . .
C42 N4 C43 126(2) . .
C44 N4 C43 112(2) . .
C45 N5 C47 124(2) . .
C45 N5 C46 121(2) . .
C47 N5 C46 115(2) . .
C49 N6 C50 106(5) . .
C49 N6 C48 115(5) . .
C50 N6 C48 136(5) . .
C55 N7 C51 117.2(19) . .
C55 N7 Zn2 123.2(17) . .
C51 N7 Zn2 119.6(11) . .
C92 N10 C94 120(2) . .
C92 N10 C93 119(2) . .
C94 N10 C93 121(2) . .
C105 N11 C106 131(3) . .
C105 N11 C104 101(3) . .
C106 N11 C104 81(3) . .
C100 N12 C98 124(3) . .
C100 N12 C99 125(3) . .
C98 N12 C99 109(3) . .
C101 N13 C103 125(2) . .
C101 N13 C102 115(2) . .
C103 N13 C102 120(3) . .
N1 C1 C2 113.7(18) . .
C3 C2 C1 127.4(17) . .
C2 C3 C6 125.6(16) . .
C2 C3 C4 110.3(15) . .
C6 C3 C4 124.1(16) . .
C5 C4 C3 124.7(16) . .
N1 C5 C4 119.5(15) . .
C3 C6 C7 127.0(16) . .
C6 C7 C8 128.1(14) . .
C17 C8 C9 120.4(13) . .
C17 C8 C7 121.5(14) . .
C9 C8 C7 118.2(12) . .
C8 C9 C10 123.4(13) . .
C8 C9 C14 119.0(12) . .
C10 C9 C14 117.5(13) . .
C11 C10 C9 118.3(16) . .
C10 C11 C12 126.3(15) . .
C10 C11 Cl1 116.3(14) . .
C12 C11 Cl1 117.4(12) . .
C11 C12 C13 116.3(14) . .
C12 C13 C14 122.9(14) . .
C15 C14 C13 124.3(15) . .
C15 C14 C9 117.0(13) . .
C13 C14 C9 118.7(13) . .
C16 C15 C14 122.3(14) . .
C16 C15 C22 117.9(15) . .
C14 C15 C22 119.7(14) . .
C15 C16 O1 115.5(14) . .
C15 C16 C17 120.1(14) . .
O1 C16 C17 124.3(14) . .
C8 C17 C16 120.7(14) . .
O1 C18 C19 103.4(15) . .
O2 C21 C20 111.3(14) . .
C31 C22 C23 119.7(15) . .
C31 C22 C15 120.7(13) . .
C23 C22 C15 119.4(14) . .
C24 C23 C22 121.8(17) . .
C24 C23 C28 118.5(16) . .
C22 C23 C28 119.6(14) . .
C23 C24 C25 122.3(19) . .
C24 C25 C26 117.3(17) . .
C27 C26 C25 122(2) . .
C27 C26 Cl2 123(2) . .
C25 C26 Cl2 113.9(16) . .
C26 C27 C28 127(2) . .
C29 C28 C23 118.1(14) . .
C29 C28 C27 129.1(17) . .
C23 C28 C27 112.8(15) . .
C30 C29 C28 122.3(15) . .
C30 C29 C32 116.3(14) . .
C28 C29 C32 121.3(15) . .
C29 C30 C31 120.5(13) . .
O2 C31 C22 117.9(12) . .
O2 C31 C30 122.5(12) . .
C22 C31 C30 119.6(13) . .
C33 C32 C29 130.3(18) . .
C32 C33 C36 128.6(17) . .
C35 C34 N2 120(2) . .
C36 C35 C34 128(3) . .
C35 C36 C37 115(2) . .
C35 C36 C33 125(2) . .
C37 C36 C33 118.5(17) . .
C36 C37 C38 121(2) . .
N2 C38 C37 120(2) . .
O3 C39 N3 133(3) . .
O4 C42 N4 127(3) . .
O5 C45 N5 131.3(19) . .
O6 C48 N6 124(5) . .
C52 C51 N7 119.2(16) . .
C51 C52 C53 125.6(15) . .
C52 C53 C56 122.8(14) . .
C52 C53 C54 110.9(15) . .
C56 C53 C54 126.3(16) . .
C55 C54 C53 123.5(16) . .
N7 C55 C54 123.0(19) . .
C57 C56 C53 128.5(14) . .
C56 C57 C58 127.5(14) . .
C59 C58 C57 123.6(14) . .
C59 C58 C67 119.3(14) . .
C57 C58 C67 117.1(13) . .
C58 C59 C64 121.9(14) . .
C58 C59 C60 121.6(15) . .
C64 C59 C60 116.0(13) . .
C61 C60 C59 121.4(17) . .
C60 C61 C62 121.6(19) . .
C60 C61 Cl3 118.9(14) . .
C62 C61 Cl3 119.1(13) . .
C61 C62 C63 118.9(17) . .
C62 C63 C64 122.6(17) . .
C63 C64 C65 124.1(15) . .
C63 C64 C59 118.7(15) . .
C65 C64 C59 117.2(12) . .
C66 C65 C64 120.6(14) . .
C66 C65 C72 121.9(14) . .
C64 C65 C72 117.6(13) . .
C65 C66 O7 117.2(15) . .
C65 C66 C67 122.3(14) . .
O7 C66 C67 120.4(13) . .
C66 C67 C58 118.6(12) . .
O7 C68 C69 107.3(15) . .
O8 C71 C70 102(2) . .
C81 C72 C73 119.9(15) . .
C81 C72 C65 119.4(14) . .
C73 C72 C65 120.5(12) . .
C72 C73 C74 125.5(16) . .
C72 C73 C78 120.0(13) . .
C74 C73 C78 114.5(16) . .
C75 C74 C73 125.3(19) . .
C74 C75 C76 122.8(17) . .
C75 C76 C77 117.9(18) . .
C75 C76 Cl4 124.2(13) . .
C77 C76 Cl4 117.9(15) . .
C76 C77 C78 119.2(16) . .
C79 C78 C73 119.4(15) . .
C79 C78 C77 120.2(16) . .
C73 C78 C77 120.2(15) . .
C82 C79 C78 120.6(18) . .
C82 C79 C80 120.7(17) . .
C78 C79 C80 118.6(15) . .
C81 C80 C79 119.0(16) . .
C72 C81 O8 115.9(17) . .
C72 C81 C80 122.9(17) . .
O8 C81 C80 121.2(17) . .
C83 C82 C79 126(4) . .
C82 C83 C86 124(4) . .
C84 N8 C88 120.0 . .
C84 N8 Zn2 122.5(13) . 1_664
C88 N8 Zn2 117.5(13) . 1_664
C85 C84 N8 120.0 . .
C84 C85 C86 120.0 . .
C87 C86 C85 120.0 . .
C87 C86 C83 114.7(18) . .
C85 C86 C83 123.5(18) . .
C86 C87 C88 120.0 . .
C87 C88 N8 120.0 . .
O10 C92 N10 128(3) . .
O12 C98 N12 126(3) . .
O21 C101 N13 129(3) . .
O29 C106 N11 111(5) . .
O30 C107 C108 123(3) . .

loop_
_geom_bond_atom_site_label_1
_geom_bond_atom_site_label_2
_geom_bond_distance
_geom_bond_site_symmetry_2
Zn1 N2 2.278(14) 1_446
Zn1 O3 2.291(18) .
Zn1 O4 2.292(15) .
Zn1 O5 2.313(15) .
Zn1 N1 2.363(15) .
Zn1 O6 2.362(18) .
Zn2 N8 2.213(16) 1_446
Zn2 N7 2.262(19) .
Zn2 O12 2.294(19) .
Zn2 O10 2.299(15) .
Zn2 O11 2.37(2) .
Zn2 O9 2.42(2) .
Cl1 C11 1.791(16) .
Cl2 C26 1.75(2) .
Cl3 C61 1.74(2) .
Cl4 C76 1.67(2) .
Cl5 O15 1.386(17) .
Cl5 O16 1.44(2) .
Cl5 O14 1.440(18) .
Cl5 O13 1.89(6) .
Cl6 O18 1.372(18) .
Cl6 O20 1.382(15) .
Cl6 O17 1.39(3) .
Cl6 O19 1.417(18) .
Cl7 O24 1.386(16) .
Cl7 O23 1.44(2) .
Cl7 O9 1.43(2) .
Cl7 O22 1.52(3) .
Cl8 O26 1.35(3) .
Cl8 O25 1.44(4) .
Cl8 O27 1.50(6) .
Cl8 O28 1.46(9) .
O1 C16 1.434(19) .
O1 C18 1.45(2) .
O2 C31 1.350(17) .
O2 C21 1.378(18) .
O3 C39 1.08(2) .
O4 C42 1.15(2) .
O5 C45 1.25(2) .
O6 C48 1.29(2) .
O7 C66 1.369(18) .
O7 C68 1.414(19) .
O8 C81 1.37(2) .
O8 C71 1.47(2) .
O10 C92 1.20(3) .
O12 C98 1.12(3) .
O21 C101 1.25(2) .
O29 C106 1.55(7) .
O30 C107 1.39(2) .
N1 C5 1.30(2) .
N1 C1 1.34(2) .
N2 C38 1.39(3) .
N2 C34 1.39(3) .
N2 Zn1 2.278(14) 1_664
N3 C39 1.22(3) .
N3 C40 1.60(5) .
N3 C41 1.83(7) .
N4 C42 1.39(3) .
N4 C44 1.39(3) .
N4 C43 1.40(3) .
N5 C45 1.28(3) .
N5 C47 1.41(3) .
N5 C46 1.56(4) .
N6 C49 1.325(19) .
N6 C50 1.34(2) .
N6 C48 1.36(2) .
N7 C55 1.28(2) .
N7 C51 1.41(3) .
N10 C92 1.35(3) .
N10 C94 1.39(3) .
N10 C93 1.47(4) .
N11 C105 1.52(4) .
N11 C106 1.60(6) .
N11 C104 1.66(4) .
N12 C100 1.35(4) .
N12 C98 1.39(3) .
N12 C99 1.61(4) .
N13 C101 1.345(18) .
N13 C103 1.49(3) .
N13 C102 1.50(3) .
C1 C2 1.43(2) .
C2 C3 1.35(2) .
C3 C6 1.37(2) .
C3 C4 1.41(2) .
C4 C5 1.34(2) .
C6 C7 1.37(2) .
C7 C8 1.47(2) .
C8 C17 1.31(2) .
C8 C9 1.43(2) .
C9 C10 1.45(2) .
C9 C14 1.47(2) .
C10 C11 1.37(2) .
C11 C12 1.37(2) .
C12 C13 1.41(2) .
C13 C14 1.40(2) .
C14 C15 1.37(2) .
C15 C16 1.36(2) .
C15 C22 1.55(2) .
C16 C17 1.43(2) .
C18 C19 1.46(3) .
C20 C21 1.58(3) .
C22 C31 1.37(2) .
C22 C23 1.41(2) .
C23 C24 1.36(2) .
C23 C28 1.47(2) .
C24 C25 1.41(3) .
C25 C26 1.41(3) .
C26 C27 1.17(3) .
C27 C28 1.49(3) .
C28 C29 1.39(2) .
C29 C30 1.33(2) .
C29 C32 1.43(2) .
C30 C31 1.47(2) .
C32 C33 1.33(2) .
C33 C36 1.52(2) .
C34 C35 1.36(3) .
C35 C36 1.23(3) .
C36 C37 1.40(3) .
C37 C38 1.41(3) .
C51 C52 1.35(2) .
C52 C53 1.38(2) .
C53 C56 1.41(2) .
C53 C54 1.41(2) .
C54 C55 1.37(3) .
C56 C57 1.38(2) .
C57 C58 1.43(2) .
C58 C59 1.38(2) .
C58 C67 1.45(2) .
C59 C64 1.45(2) .
C59 C60 1.45(2) .
C60 C61 1.36(2) .
C61 C62 1.37(2) .
C62 C63 1.38(2) .
C63 C64 1.39(2) .
C64 C65 1.45(2) .
C65 C66 1.36(2) .
C65 C72 1.525(19) .
C66 C67 1.42(2) .
C68 C69 1.59(3) .
C70 C71 1.62(4) .
C72 C81 1.36(2) .
C72 C73 1.42(2) .
C73 C74 1.44(2) .
C73 C78 1.43(2) .
C74 C75 1.30(2) .
C75 C76 1.39(3) .
C76 C77 1.42(3) .
C77 C78 1.47(2) .
C78 C79 1.43(2) .
C79 C82 1.41(3) .
C79 C80 1.45(3) .
C80 C81 1.40(3) .
C82 C83 1.15(4) .
C83 C86 1.74(6) .
N8 C84 1.3900 .
N8 C88 1.3900 .
N8 Zn2 2.213(16) 1_664
C84 C85 1.3900 .
C85 C86 1.3900 .
C86 C87 1.3900 .
C87 C88 1.3900 .
C107 C108 1.54(2) .
O101 O104 1.68(7) .
O102 O103 1.64(6) .
